data_1507423
loop_
_publ_author_name
'Lipian, John'
'Mimna, Richard A.'
'Fondran, John C.'
'Yandulov, Dmitry'
'Shick, Robert A.'
'Goodall, Brian L.'
'Rhodes, Larry F.'
'Huffman, John C.'

_publ_section_title
;
 Addition Polymerization of Norbornene-Type Monomers. High Activity
 Cationic Allyl Palladium Catalysts
;
_journal_issue 24
_journal_name_full Macromolecules
_journal_page_first 8969
_journal_paper_doi 10.1021/ma0209287
_journal_volume 35
_journal_year 2002
_chemical_formula_sum 'C25 H26 F3 O3 P Pd S'
_chemical_formula_weight 600.935
_space_group_IT_number 14
_symmetry_cell_setting monoclinic
_symmetry_space_group_name_Hall '-P 2ybc'
_symmetry_space_group_name_H-M 'P 1 21/c 1'
_audit_creation_method 'minor manual editing of SDT2CIF v. 1.0 BETA  output'
_cell_angle_alpha 90
_cell_angle_beta 93.567(6)
_cell_angle_gamma 90
_cell_formula_units_Z 4
_cell_length_a 11.1345(10)
_cell_length_b 11.6290(10)
_cell_length_c 19.3612(18)
_cell_measurement_reflns_used 86
_cell_measurement_temperature 102
_cell_measurement_theta_max 11.37
_cell_measurement_theta_min 10.57
_cell_volume 2502.1(4)
_computing_cell_refinement 'XTEL, local package'
_computing_data_collection 'NPS, local program'
_computing_data_reduction 'XTEL, local package'
_computing_molecular_graphics 'XTEL, local package'
_computing_publication_material 'XTEL, local package'
_computing_structure_refinement 'XTEL, local package'
_computing_structure_solution MULTAN78
_diffrn_ambient_temperature 102
_diffrn_measured_fraction_theta_full 0
_diffrn_measured_fraction_theta_max 1
_diffrn_measurement_device_type 'refurbished Picker diffractometer'
_diffrn_measurement_method '\q/2\q scans'
_diffrn_radiation_type 'Mo K\a'
_diffrn_radiation_wavelength 0.71069
_diffrn_reflns_av_R_equivalents 0.014
_diffrn_reflns_limit_h_max 4
_diffrn_reflns_limit_h_min -13
_diffrn_reflns_limit_k_max 13
_diffrn_reflns_limit_k_min 0
_diffrn_reflns_limit_l_max 22
_diffrn_reflns_limit_l_min -22
_diffrn_reflns_number 4774
_diffrn_reflns_theta_full 0
_diffrn_reflns_theta_max 25.0015
_diffrn_reflns_theta_min 3.2238
_diffrn_standards_decay_% 0.9
_diffrn_standards_interval_count 316
_diffrn_standards_number 4
_exptl_absorpt_coefficient_mu 0.9369
_exptl_absorpt_correction_type none
_exptl_absorpt_process_details none
_exptl_crystal_colour 'pale yellow'
_exptl_crystal_density_diffrn 1.595
_exptl_crystal_density_method 'not measured'
_exptl_crystal_description 'irregular fragment'
_exptl_crystal_F_000 1216
_exptl_crystal_size_max .17
_exptl_crystal_size_mid .14
_exptl_crystal_size_min .14
_refine_diff_density_max 0.43
_refine_diff_density_min -0.44
_refine_ls_abs_structure_details none
_refine_ls_extinction_coef 0.00000058(6)
_refine_ls_extinction_expression
;                                                                               
Larson, A. C. (1967).  Acta Cryst. 23, p. 664.  Eq. (3)                         
;
_refine_ls_extinction_method Zachariasen
_refine_ls_goodness_of_fit_ref 1.4442
_refine_ls_hydrogen_treatment 'isotropic refinement'
_refine_ls_matrix_type full
_refine_ls_number_parameters 430
_refine_ls_number_reflns 3883
_refine_ls_R_factor_gt 0.0286
_refine_ls_shift/su_max 0.32
_refine_ls_structure_factor_coef F
_refine_ls_weighting_details w^-1^=\s^2^(F)+(.03F)^2^
_refine_ls_weighting_scheme calc
_refine_ls_wR_factor_ref 0.03
_reflns_number_gt 3745
_reflns_number_total 4392
_reflns_threshold_expression F^2^>2.33\s(F^2^)
_cod_data_source_file ma0209287.cif
_cod_data_source_block MSC98701
_cod_original_sg_symbol_H-M 'P 21/c'
_cod_original_formula_sum 'C25 H26 F3 O3 P1 Pd1 S1'
_cod_database_code 1507423

loop_
_symmetry_equiv_pos_as_xyz
x,y,z
-x,1/2+y,1/2-z
x,1/2-y,1/2+z
-x,-y,-z

loop_
_atom_site_label
_atom_site_type_symbol
_atom_site_fract_x
_atom_site_fract_y
_atom_site_fract_z
_atom_site_U_iso_or_equiv
_atom_site_adp_type
_atom_site_occupancy
_atom_site_disorder_group
PD1 PD 0.590774(18) 0.070718(18) 0.399391(11) 0.01743(8) Uani 1 0
S2 S 0.32972(7) 0.19564(7) 0.39365(4) 0.0292(3) Uani 1 0
O3 O 0.45688(18) 0.19876(18) 0.41712(11) 0.0282(7) Uani 1 0
O4 O 0.2963(3) 0.1033(2) 0.34913(18) 0.0657(11) Uani 1 0
O5 O 0.2530(3) 0.2184(3) 0.44793(16) 0.0788(14) Uani 1 0
C6 C 0.3153(3) 0.3223(3) 0.3395(2) 0.0397(12) Uani 1 0
F7 F 0.3871(2) 0.3124(3) 0.28765(15) 0.0979(14) Uani 1 0
F8 F 0.3447(3) 0.41512(19) 0.37348(18) 0.0958(13) Uani 1 0
F9 F 0.20460(18) 0.33432(18) 0.31129(11) 0.0456(7) Uani 1 0
C10 C 0.6915(3) 0.9246(3) 0.3795(2) 0.0302(11) Uani 1 0
C11 C 0.5886(5) 0.8870(4) 0.4109(3) 0.0222(18) Uani 0.62 0
C11A C 0.5657(12) 0.8996(8) 0.3601(7) 0.047(4) Uani 0.38 0
C12 C 0.4759(12) 0.9120(12) 0.3793(5) 0.024(3) Uani 0.62 0
C12A C 0.482(2) 0.914(2) 0.4065(9) 0.034(5) Uani 0.38 0
P13 P 0.75145(6) 0.19735(6) 0.39419(4) 0.0177(2) Uani 1 0
C14 C 0.8592(2) 0.1877(2) 0.46909(14) 0.0210(9) Uani 1 0
C15 C 0.8365(3) 0.1019(3) 0.51750(16) 0.0246(10) Uani 1 0
C16 C 0.9022(3) 0.0933(3) 0.57946(17) 0.0298(10) Uani 1 0
C17 C 0.9944(3) 0.1707(3) 0.59413(18) 0.0318(11) Uani 1 0
C18 C 1.0209(3) 0.2536(3) 0.54712(17) 0.0282(10) Uani 1 0
C19 C 0.9539(2) 0.2661(3) 0.48395(15) 0.0236(9) Uani 1 0
C20 C 0.9849(3) 0.3645(3) 0.43756(18) 0.0266(10) Uani 1 0
C21 C 0.8325(2) 0.1621(2) 0.31732(14) 0.0189(8) Uani 1 0
C22 C 0.9551(3) 0.1375(2) 0.32496(16) 0.0212(9) Uani 1 0
C23 C 1.0178(3) 0.1016(3) 0.26919(16) 0.0247(10) Uani 1 0
C24 C 0.9580(3) 0.0909(3) 0.20500(17) 0.0275(10) Uani 1 0
C25 C 0.8365(3) 0.1154(3) 0.19709(17) 0.0283(10) Uani 1 0
C26 C 0.7706(3) 0.1493(3) 0.25191(16) 0.0241(9) Uani 1 0
C27 C 0.6372(3) 0.1683(4) 0.2393(2) 0.0315(11) Uani 1 0
C28 C 0.7119(2) 0.3504(2) 0.38829(16) 0.0236(9) Uani 1 0
C29 C 0.7259(3) 0.4109(3) 0.32712(19) 0.0297(10) Uani 1 0
C30 C 0.6966(3) 0.5265(3) 0.3217(2) 0.0420(13) Uani 1 0
C31 C 0.6565(3) 0.5824(3) 0.3788(3) 0.0476(15) Uani 1 0
C32 C 0.6504(3) 0.3483(3) 0.51320(19) 0.0319(11) Uani 1 0
C33 C 0.6431(3) 0.5238(3) 0.4397(2) 0.0391(13) Uani 1 0
C34 C 0.6680(3) 0.4067(3) 0.44579(17) 0.0267(10) Uani 1 0
H1 H 0.704(4) 0.927(4) 0.336(2) 0.008(11) Uiso 0.62 0
H2 H 0.754(4) 0.915(4) 0.408(2) 0.004(11) Uiso 0.62 0
H3 H 0.587(4) 0.870(5) 0.451(3) 0.022(15) Uiso 0.62 0
H4 H 0.465(4) 0.923(4) 0.331(3) 0.014(13) Uiso 0.62 0
H5 H 0.403(4) 0.908(3) 0.398(2) -0.013(9) Uiso 0.62 0
H6 H 0.782(3) 0.060(3) 0.5094(15) 0.014(8) Uiso 1 0
H7 H 0.885(3) 0.040(3) 0.6072(15) 0.018(8) Uiso 1 0
H8 H 1.030(3) 0.165(3) 0.6335(18) 0.036(10) Uiso 1 0
H9 H 1.077(3) 0.300(3) 0.5541(15) 0.016(8) Uiso 1 0
H10 H 1.072(4) 0.384(3) 0.445(2) 0.051(11) Uiso 1 0
H11 H 0.976(3) 0.349(3) 0.3923(19) 0.039(10) Uiso 1 0
H12 H 0.939(3) 0.432(3) 0.4465(17) 0.028(9) Uiso 1 0
H13 H 0.992(2) 0.145(2) 0.3659(14) 0.008(7) Uiso 1 0
H14 H 1.094(3) 0.085(3) 0.2740(17) 0.029(9) Uiso 1 0
H15 H 0.999(3) 0.062(3) 0.1704(18) 0.031(9) Uiso 1 0
H16 H 0.803(3) 0.103(3) 0.1568(17) 0.026(9) Uiso 1 0
H17 H 0.608(4) 0.226(4) 0.264(2) 0.054(13) Uiso 1 0
H18 H 0.614(4) 0.189(4) 0.199(2) 0.057(13) Uiso 1 0
H19 H 0.597(4) 0.102(4) 0.248(2) 0.077(16) Uiso 1 0
H20 H 0.759(3) 0.369(3) 0.2894(19) 0.044(11) Uiso 1 0
H21 H 0.706(3) 0.560(3) 0.2788(17) 0.029(9) Uiso 1 0
H22 H 0.640(3) 0.650(4) 0.377(2) 0.050(12) Uiso 1 0
H23 H 0.607(3) 0.388(3) 0.5418(18) 0.032(9) Uiso 1 0
H24 H 0.613(3) 0.282(3) 0.5092(17) 0.033(10) Uiso 1 0
H25 H 0.718(3) 0.332(3) 0.5347(17) 0.031(10) Uiso 1 0
H26 H 0.617(3) 0.558(3) 0.477(2) 0.046(11) Uiso 1 0

loop_
_atom_site_aniso_label
_atom_site_aniso_U_11
_atom_site_aniso_U_22
_atom_site_aniso_U_33
_atom_site_aniso_U_12
_atom_site_aniso_U_13
_atom_site_aniso_U_23
PD1 0.0172(4) 0.0150(4) 0.0201(14) 0.00080(9) 0.00106(8) -0.00014(10)
S2 0.0190(6) 0.0301(8) 0.038(3) 0.0025(3) 0.0005(3) 0.0043(4)
O3 0.0208(12) 0.0221(12) 0.041(3) 0.0034(9) -0.0035(9) -0.0075(10)
O4 0.056(2) 0.0306(16) 0.104(8) 0.0025(13) -0.0471(17) -0.0106(15)
O5 0.0435(19) 0.133(4) 0.063(5) 0.0450(19) 0.0280(15) 0.046(2)
C6 0.036(2) 0.034(2) 0.049(4) 0.0014(16) -0.0026(17) 0.0067(17)
F7 0.072(2) 0.145(4) 0.080(6) 0.0320(19) 0.0341(16) 0.075(2)
F8 0.107(3) 0.0236(14) 0.146(11) 0.0064(13) -0.079(2) -0.0042(15)
F9 0.0396(15) 0.0426(16) 0.052(4) 0.0099(10) -0.0147(10) 0.0062(10)
C10 0.033(2) 0.0188(17) 0.038(3) 0.0069(14) -0.0011(17) -0.0050(16)
C11 0.035(4) 0.011(2) 0.021(4) 0.002(2) 0.001(3) 0.001(2)
C11A 0.061(9) 0.013(5) 0.069(10) -0.005(5) 0.011(7) -0.005(5)
C12 0.023(4) 0.018(3) 0.031(7) -0.005(2) 0.003(5) -0.013(5)
C12A 0.042(10) 0.024(6) 0.034(11) -0.004(5) 0.001(10) -0.020(9)
P13 0.0169(5) 0.0155(5) 0.0207(15) 0.0015(3) 0.0008(3) -0.0001(3)
C14 0.0207(15) 0.0231(16) 0.019(2) 0.0059(12) 0.0025(12) -0.0035(12)
C15 0.0194(16) 0.0253(18) 0.029(3) 0.0014(14) 0.0035(13) -0.0007(13)
C16 0.0307(19) 0.033(2) 0.026(3) 0.0106(15) 0.0050(14) 0.0046(15)
C17 0.0259(18) 0.046(2) 0.023(2) 0.0121(16) -0.0032(14) -0.0059(16)
C18 0.0186(17) 0.034(2) 0.032(3) 0.0024(15) -0.0000(14) -0.0094(15)
C19 0.0183(15) 0.0250(17) 0.028(3) 0.0041(12) 0.0028(12) -0.0062(13)
C20 0.0227(17) 0.0266(19) 0.031(3) -0.0020(14) 0.0024(14) -0.0060(15)
C21 0.0233(16) 0.0140(14) 0.020(2) -0.0001(12) 0.0030(11) 0.0000(11)
C22 0.0250(17) 0.0172(16) 0.021(2) 0.0011(12) 0.0009(13) -0.0023(12)
C23 0.0218(17) 0.0258(18) 0.027(3) 0.0006(13) 0.0043(13) 0.0005(13)
C24 0.035(2) 0.0252(18) 0.024(2) -0.0027(14) 0.0091(14) -0.0006(13)
C25 0.039(2) 0.0282(18) 0.017(2) -0.0070(15) -0.0032(14) 0.0027(13)
C26 0.0251(17) 0.0200(16) 0.027(2) -0.0017(13) -0.0011(13) 0.0063(13)
C27 0.031(2) 0.035(2) 0.027(3) -0.0006(16) -0.0048(15) 0.0058(17)
C28 0.0161(14) 0.0178(15) 0.036(3) 0.0016(12) -0.0027(12) -0.0006(13)
C29 0.0204(16) 0.0242(18) 0.045(4) 0.0004(13) 0.0065(14) 0.0074(15)
C30 0.0252(19) 0.028(2) 0.074(6) 0.0038(15) 0.0133(18) 0.017(2)
C31 0.029(2) 0.0151(18) 0.100(8) 0.0051(15) 0.013(2) 0.005(2)
C32 0.0257(19) 0.036(2) 0.033(3) 0.0087(17) -0.0007(15) -0.0150(17)
C33 0.0228(18) 0.028(2) 0.067(5) 0.0020(14) 0.0031(17) -0.0136(19)
C34 0.0148(15) 0.0232(17) 0.041(3) 0.0020(12) -0.0023(13) -0.0082(14)

loop_
_atom_type_symbol
_atom_type_description
_atom_type_scat_dispersion_real
_atom_type_scat_dispersion_imag
_atom_type_scat_source
PD Pd -1.177 1.007 'International Tables Vol. IV (1974) Table 2.2B'
S S 0.11 0.124 'International Tables Vol. IV (1974) Table 2.2B'
P P 0.09 0.095 'International Tables Vol. IV (1974) Table 2.2B'
F F 0.014 0.01 'International Tables Vol. IV (1974) Table 2.2B'
O O 0.008 0.006 'International Tables Vol. IV (1974) Table 2.2B'
C C 0.002 0.002 'International Tables Vol. IV (1974) Table 2.2B'
H H 0 0 'International Tables Vol. IV (1974) Table 2.2B'

loop_
_geom_angle_atom_site_label_1
_geom_angle_atom_site_label_2
_geom_angle_atom_site_label_3
_geom_angle
_geom_angle_site_symmetry_1
_geom_angle_site_symmetry_3
_geom_angle_publ_flag
P13 PD1 O3 96.39(6) . . no
P13 PD1 C10 94.81(10) . 1_545 no
P13 PD1 C11 130.40(15) . 1_545 no
P13 PD1 C11A 131.0(3) . 1_545 no
P13 PD1 C12 159.5(3) . 1_545 no
P13 PD1 C12A 163.0(7) . 1_545 no
O3 PD1 C10 168.63(11) . 1_545 no
O3 PD1 C11 131.29(16) . 1_545 no
O3 PD1 C11A 128.6(4) . 1_545 no
O3 PD1 C12 101.7(4) . 1_545 no
O3 PD1 C12A 100.2(7) . 1_545 no
C10 PD1 C11 38.61(17) 1_545 1_545 no
C10 PD1 C11A 40.3(4) 1_545 1_545 no
C10 PD1 C12 67.0(4) 1_545 1_545 no
C10 PD1 C12A 68.8(7) 1_545 1_545 no
C11 PD1 C11A 27.3(3) 1_545 1_545 no
C11 PD1 C12 36.7(4) 1_545 1_545 no
C11 PD1 C12A 32.6(7) 1_545 1_545 no
C11A PD1 C12 28.7(5) 1_545 1_545 no
C11A PD1 C12A 36.0(6) 1_545 1_545 no
C12 PD1 C12A 13.5(4) 1_545 1_545 no
O3 S2 O4 114.99(15) . . no
O3 S2 O5 112.43(17) . . no
O3 S2 C6 102.09(15) . . no
O4 S2 O5 116.5(2) . . no
O4 S2 C6 104.75(18) . . no
O5 S2 C6 103.97(19) . . no
PD1 P13 C14 113.33(10) . . no
PD1 P13 C21 108.21(9) . . no
PD1 P13 C28 115.77(9) . . no
C14 P13 C21 107.33(13) . . no
C14 P13 C28 104.61(13) . . no
C21 P13 C28 107.15(13) . . no
PD1 O3 S2 127.00(13) . . no
S2 C6 F7 109.4(3) . . no
S2 C6 F8 111.9(3) . . no
S2 C6 F9 111.8(2) . . no
F7 C6 F8 108.2(4) . . no
F7 C6 F9 106.7(3) . . no
F8 C6 F9 108.7(3) . . no
PD1 C10 C11 73.2(2) 1_565 . no
PD1 C10 C11A 72.0(4) 1_565 . no
PD1 C10 H1 106(3) 1_565 . no
PD1 C10 H2 114(3) 1_565 . no
C11 C10 C11A 41.5(5) . . no
C11 C10 H1 128(3) . . no
C11 C10 H2 109(3) . . no
C11A C10 H1 88(3) . . no
C11A C10 H2 149(3) . . no
H1 C10 H2 117(4) . . no
PD1 C11 C10 68.2(2) 1_565 . no
PD1 C11 C11A 76.0(6) 1_565 . no
PD1 C11 C12 76.2(6) 1_565 . no
PD1 C11 C12A 76.0(12) 1_565 . no
PD1 C11 H3 110(4) 1_565 . no
C10 C11 C11A 72.2(9) . . no
C10 C11 C12 118.8(7) . . no
C10 C11 C12A 134.9(13) . . no
C10 C11 H3 124(4) . . no
C11A C11 C12 51.4(8) . . no
C11A C11 C12A 73.2(11) . . no
C11A C11 H3 163(4) . . no
C12 C11 C12A 22.1(8) . . no
C12 C11 H3 114(4) . . no
C12A C11 H3 93(4) . . no
PD1 C11A C10 67.7(4) 1_565 . no
PD1 C11A C11 76.7(7) 1_565 . no
PD1 C11A C12 81.9(8) 1_565 . no
PD1 C11A C12A 74.3(11) 1_565 . no
PD1 C11A H4 93(2) 1_565 . no
C10 C11A C11 66.3(9) . . no
C10 C11A C12 140.2(12) . . no
C10 C11A C12A 119.8(13) . . no
C10 C11A H4 153(2) . . no
C11 C11A C12 82.5(11) . . no
C11 C11A C12A 60.5(12) . . no
C11 C11A H4 129(3) . . no
C12 C11A C12A 22.2(11) . . no
C12 C11A H4 47(3) . . no
C12A C11A H4 69(3) . . no
PD1 C12 C11 67.1(5) 1_565 . no
PD1 C12 C11A 69.4(8) 1_565 . no
PD1 C12 C12A 76(4) 1_565 . no
PD1 C12 H4 95(3) 1_565 . no
PD1 C12 H5 119(2) 1_565 . no
C11 C12 C11A 46.1(9) . . no
C11 C12 C12A 60(4) . . no
C11 C12 H4 121(3) . . no
C11 C12 H5 128(3) . . no
C11A C12 C12A 106(5) . . no
C11A C12 H4 75(3) . . no
C11A C12 H5 169(3) . . no
C12A C12 H4 170(5) . . no
C12A C12 H5 71(4) . . no
H4 C12 H5 110(4) . . no
PD1 C12A C11 71.4(12) 1_565 . no
PD1 C12A C11A 69.7(12) 1_565 . no
PD1 C12A C12 90(4) 1_565 . no
PD1 C12A H3 84(2) 1_565 . no
PD1 C12A H4 85(2) 1_565 . no
PD1 C12A H5 126(3) 1_565 . no
C11 C12A C11A 46.3(11) . . no
C11 C12A C12 98(5) . . no
C11 C12A H3 32(2) . . no
C11 C12A H4 99(3) . . no
C11 C12A H5 160(4) . . no
C11A C12A C12 52(4) . . no
C11A C12A H3 78(3) . . no
C11A C12A H4 53(2) . . no
C11A C12A H5 126(3) . . no
C12 C12A H3 128(6) . . no
C12 C12A H4 7(3) . . no
C12 C12A H5 76(5) . . no
H3 C12A H4 131(4) . . no
H3 C12A H5 144(4) . . no
H4 C12A H5 76(3) . . no
P13 C14 C15 115.9(2) . . no
P13 C14 C19 124.6(2) . . no
C15 C14 C19 119.2(3) . . no
C14 C15 C16 121.9(3) . . no
C14 C15 H6 119(2) . . no
C16 C15 H6 119(2) . . no
C15 C16 C17 118.8(3) . . no
C15 C16 H7 118(2) . . no
C17 C16 H7 123(2) . . no
C16 C17 C18 120.6(3) . . no
C16 C17 H8 116(2) . . no
C18 C17 H8 123(2) . . no
C17 C18 C19 121.9(3) . . no
C17 C18 H9 123(2) . . no
C19 C18 H9 116(2) . . no
C14 C19 C18 117.5(3) . . no
C14 C19 C20 124.4(3) . . no
C18 C19 C20 118.0(3) . . no
C19 C20 H10 110(2) . . no
C19 C20 H11 115(2) . . no
C19 C20 H12 111.7(19) . . no
H10 C20 H11 103(3) . . no
H10 C20 H12 109(3) . . no
H11 C20 H12 108(3) . . no
P13 C21 C22 119.2(2) . . no
P13 C21 C26 120.9(2) . . no
C22 C21 C26 119.7(3) . . no
C21 C22 C23 121.1(3) . . no
C21 C22 H13 118.6(18) . . no
C23 C22 H13 120.3(18) . . no
C22 C23 C24 119.4(3) . . no
C22 C23 H14 121(2) . . no
C24 C23 H14 119(2) . . no
C23 C24 C25 119.7(3) . . no
C23 C24 H15 118(2) . . no
C25 C24 H15 122(2) . . no
C24 C25 C26 122.4(3) . . no
C24 C25 H16 116(2) . . no
C26 C25 H16 122(2) . . no
C21 C26 C25 117.7(3) . . no
C21 C26 C27 123.5(3) . . no
C25 C26 C27 118.8(3) . . no
C26 C27 H17 114(3) . . no
C26 C27 H18 116(3) . . no
C26 C27 H19 109(3) . . no
H17 C27 H18 101(4) . . no
H17 C27 H19 110(4) . . no
H18 C27 H19 107(4) . . no
P13 C28 C29 120.2(2) . . no
P13 C28 C34 119.8(2) . . no
C29 C28 C34 120.0(3) . . no
C28 C29 C30 121.0(3) . . no
C28 C29 H20 117(2) . . no
C30 C29 H20 122(2) . . no
C29 C30 C31 118.9(4) . . no
C29 C30 H21 116(2) . . no
C31 C30 H21 125(2) . . no
C30 C31 C33 120.7(3) . . no
C30 C31 H22 120(3) . . no
C33 C31 H22 119(3) . . no
C34 C32 H23 115(2) . . no
C34 C32 H24 114(2) . . no
C34 C32 H25 111(2) . . no
H23 C32 H24 104(3) . . no
H23 C32 H25 108(3) . . no
H24 C32 H25 104(3) . . no
C31 C33 C34 121.6(4) . . no
C31 C33 H26 122(2) . . no
C34 C33 H26 116(2) . . no
C28 C34 C32 123.4(3) . . no
C28 C34 C33 117.8(3) . . no
C32 C34 C33 118.8(3) . . no
C11 H3 C12A 55(3) . . no
C11A H4 C12 58(3) . . no
C11A H4 C12A 58(3) . . no
C12 H4 C12A 3.6(18) . . no
C12 H5 C12A 33.8(17) . . no

loop_
_geom_bond_atom_site_label_1
_geom_bond_atom_site_label_2
_geom_bond_distance
_geom_bond_site_symmetry_2
_geom_bond_publ_flag
PD1 P13 2.3242(8) . no
PD1 O3 2.150(2) . no
PD1 C10 2.085(3) 1_545 no
PD1 C11 2.148(5) 1_545 no
PD1 C11A 2.142(9) 1_545 no
PD1 C12 2.265(13) 1_545 no
PD1 C12A 2.20(3) 1_545 no
S2 O3 1.460(2) . no
S2 O4 1.413(3) . no
S2 O5 1.420(3) . no
S2 C6 1.810(4) . no
P13 C14 1.827(3) . no
P13 C21 1.835(3) . no
P13 C28 1.835(3) . no
F7 C6 1.326(4) . no
F8 C6 1.296(4) . no
F9 C6 1.324(4) . no
C10 C11 1.401(6) . no
C10 C11A 1.457(14) . no
C10 H1 0.85(5) . no
C10 H2 0.87(5) . no
C11 C11A 1.013(13) . no
C11 C12 1.392(15) . no
C11 C12A 1.22(3) . no
C11 H3 0.80(5) . no
C11A C12 1.098(18) . no
C11A C12A 1.34(3) . no
C11A H4 1.26(5) . no
C12 C12A 0.528(16) . no
C12 H4 0.95(5) . no
C12 H5 0.92(4) . no
C12A H3 1.49(6) . no
C12A H4 1.47(5) . no
C12A H5 0.89(4) . no
C14 C15 1.403(4) . no
C14 C19 1.410(4) . no
C15 C16 1.369(5) . no
C15 H6 0.79(3) . no
C16 C17 1.381(5) . no
C16 H7 0.85(3) . no
C17 C18 1.370(5) . no
C17 H8 0.84(3) . no
C18 C19 1.400(4) . no
C18 H9 0.83(3) . no
C19 C20 1.508(4) . no
C20 H10 0.99(4) . no
C20 H11 0.89(4) . no
C20 H12 0.95(3) . no
C21 C22 1.393(4) . no
C21 C26 1.412(4) . no
C22 C23 1.386(4) . no
C22 H13 0.87(3) . no
C23 C24 1.378(4) . no
C23 H14 0.87(3) . no
C24 C25 1.382(5) . no
C24 H15 0.90(3) . no
C25 C26 1.385(4) . no
C25 H16 0.86(3) . no
C26 C27 1.506(4) . no
C27 H17 0.90(4) . no
C27 H18 0.83(4) . no
C27 H19 0.92(5) . no
C28 C29 1.395(4) . no
C28 C34 1.405(4) . no
C29 C30 1.385(5) . no
C29 H20 0.97(4) . no
C30 C31 1.380(6) . no
C30 H21 0.93(3) . no
C31 C33 1.379(6) . no
C31 H22 0.81(4) . no
C32 C34 1.495(5) . no
C32 H23 0.89(4) . no
C32 H24 0.87(4) . no
C32 H25 0.86(4) . no
C33 C34 1.393(5) . no
C33 H26 0.90(4) . no
